data_2232350
loop_
_publ_author_name
'Raja, Sadiya'
'Bolte, Michael'

_publ_section_title
;
 (1<i>R</i>,2<i>S</i>)-Methyl
 1-(4-chlorophenyl)-3-oxo-1,2,3,4-tetrahydrocyclopenta[<i>b</i>]indole-2-carboxylate
 0.2-hydrate
;
_journal_coeditor_code IM2327
_journal_issue 11
_journal_name_full 'Acta Crystallographica Section E'
_journal_page_first o2991
_journal_paper_doi 10.1107/S1600536811042358
_journal_volume 67
_journal_year 2011
_chemical_formula_iupac 'C19 H14 Cl N O3, 0.2H2 O'
_chemical_formula_moiety 'C19 H14 Cl N O3, 0.2(H2 O)'
_chemical_formula_sum 'C19 H14.4 Cl N O3.2'
_chemical_formula_weight 343.37
_chemical_name_systematic
;
(1<i>R</i>,2<i>S</i>)-Methyl
1-(4-chlorophenyl)-3-oxo-1,2,3,4-tetrahydrocyclopenta[<i>b</i>]indole-2-
carboxylate 0.2-hydrate
;
_space_group_IT_number 5
_symmetry_cell_setting monoclinic
_symmetry_space_group_name_Hall 'C 2y'
_symmetry_space_group_name_H-M 'C 1 2 1'
_atom_sites_solution_hydrogens geom
_atom_sites_solution_primary direct
_atom_sites_solution_secondary difmap
_audit_creation_method SHELXL-97
_cell_angle_alpha 90.00
_cell_angle_beta 92.432(4)
_cell_angle_gamma 90.00
_cell_formula_units_Z 20
_cell_length_a 73.342(4)
_cell_length_b 9.6065(4)
_cell_length_c 11.8737(7)
_cell_measurement_reflns_used 19373
_cell_measurement_temperature 173(2)
_cell_measurement_theta_max 27.8
_cell_measurement_theta_min 1.8
_cell_volume 8358.2(8)
_computing_cell_refinement 'X-AREA (Stoe & Cie, 2001)'
_computing_data_collection 'X-AREA (Stoe & Cie, 2001)'
_computing_data_reduction 'X-AREA (Stoe & Cie, 2001)'
_computing_molecular_graphics 'XP (Sheldrick, 2008)'
_computing_publication_material 'SHELXL97 (Sheldrick, 2008)'
_computing_structure_refinement 'SHELXL97 (Sheldrick, 2008)'
_computing_structure_solution 'SHELXS97 (Sheldrick, 2008)'
_diffrn_ambient_temperature 173(2)
_diffrn_measured_fraction_theta_full 0.997
_diffrn_measured_fraction_theta_max 0.998
_diffrn_measurement_device_type 'Stoe IPDS II two-circle'
_diffrn_measurement_method \w
_diffrn_radiation_monochromator graphite
_diffrn_radiation_source 'fine-focus sealed tube'
_diffrn_radiation_type MoK\a
_diffrn_radiation_wavelength 0.71073
_diffrn_reflns_av_R_equivalents 0.0573
_diffrn_reflns_av_sigmaI/netI 0.0796
_diffrn_reflns_limit_h_max 91
_diffrn_reflns_limit_h_min -91
_diffrn_reflns_limit_k_max 12
_diffrn_reflns_limit_k_min -10
_diffrn_reflns_limit_l_max 14
_diffrn_reflns_limit_l_min -14
_diffrn_reflns_number 29836
_diffrn_reflns_theta_full 25.00
_diffrn_reflns_theta_max 26.37
_diffrn_reflns_theta_min 1.72
_diffrn_standards_number 0
_exptl_absorpt_coefficient_mu 0.246
_exptl_absorpt_correction_T_max 0.9478
_exptl_absorpt_correction_T_min 0.9036
_exptl_absorpt_correction_type multi-scan
_exptl_absorpt_process_details '(MULABS; Spek, 2009; Blessing, 1995)'
_exptl_crystal_colour colourless
_exptl_crystal_density_diffrn 1.364
_exptl_crystal_density_method 'not measured'
_exptl_crystal_description plate
_exptl_crystal_F_000 3560
_exptl_crystal_size_max 0.42
_exptl_crystal_size_mid 0.42
_exptl_crystal_size_min 0.22
_refine_diff_density_max 1.208
_refine_diff_density_min -0.351
_refine_ls_abs_structure_details 'Flack (1983), 6346 Friedel pairs'
_refine_ls_abs_structure_Flack -0.01(5)
_refine_ls_extinction_method none
_refine_ls_goodness_of_fit_ref 0.900
_refine_ls_hydrogen_treatment mixed
_refine_ls_matrix_type full
_refine_ls_number_parameters 1107
_refine_ls_number_reflns 14845
_refine_ls_number_restraints 1
_refine_ls_restrained_S_all 0.900
_refine_ls_R_factor_all 0.0774
_refine_ls_R_factor_gt 0.0552
_refine_ls_shift/su_max 0.001
_refine_ls_shift/su_mean 0.000
_refine_ls_structure_factor_coef Fsqd
_refine_ls_weighting_details 'calc w=1/[\s^2^(Fo^2^)+(0.0870P)^2^+0.0000P] where P=(Fo^2^+2Fc^2^)/3'
_refine_ls_weighting_scheme calc
_refine_ls_wR_factor_gt 0.1353
_refine_ls_wR_factor_ref 0.1443
_reflns_number_gt 9911
_reflns_number_total 14845
_reflns_threshold_expression I>2\s(I)
_cod_data_source_file im2327.cif
_cod_data_source_block I
_cod_original_sg_symbol_H-M 'C 2'
_cod_original_formula_sum 'C19 H14.40 Cl N O3.20'
_cod_database_code 2232350
_cod_database_fobs_code 2232350

loop_
_symmetry_equiv_pos_as_xyz
'x, y, z'
'-x, y, -z'
'x+1/2, y+1/2, z'
'-x+1/2, y+1/2, -z'

loop_
_atom_site_type_symbol
_atom_site_label
_atom_site_fract_x
_atom_site_fract_y
_atom_site_fract_z
_atom_site_U_iso_or_equiv
_atom_site_adp_type
_atom_site_calc_flag
_atom_site_refinement_flags
_atom_site_occupancy
_atom_site_symmetry_multiplicity
_atom_site_disorder_assembly
_atom_site_disorder_group
Cl Cl1 0.777880(18) 1.08585(12) 0.31634(8) 0.0577(3) Uani d . 1 1 . .
N N1 0.76018(5) 0.4903(3) 0.8737(2) 0.0352(7) Uani d . 1 1 . .
H H1 0.7542(6) 0.475(5) 0.923(4) 0.052(13) Uiso d . 1 1 . .
O O1 0.75795(4) 0.7794(3) 1.00830(18) 0.0389(6) Uani d . 1 1 . .
O O2 0.80263(4) 0.9687(3) 0.9110(2) 0.0474(7) Uani d . 1 1 . .
O O3 0.77559(4) 1.0536(3) 0.96284(19) 0.0391(6) Uani d . 1 1 . .
C C1 0.76626(5) 0.6214(4) 0.8604(3) 0.0332(8) Uani d . 1 1 . .
C C2 0.76519(5) 0.7518(4) 0.9201(3) 0.0324(8) Uani d . 1 1 . .
C C3 0.77462(5) 0.8586(4) 0.8444(3) 0.0326(8) Uani d . 1 1 . .
H H3 0.7647 0.9113 0.8024 0.039 Uiso calc R 1 1 . .
C C4 0.78499(5) 0.7750(4) 0.7562(3) 0.0339(8) Uani d . 1 1 . .
H H4 0.7981 0.7682 0.7817 0.041 Uiso calc R 1 1 . .
C C5 0.77626(5) 0.6341(4) 0.7666(3) 0.0349(8) Uani d . 1 1 . .
C C6 0.78620(5) 0.9645(4) 0.9090(3) 0.0338(8) Uani d . 1 1 . .
C C7 0.78512(6) 1.1707(4) 1.0187(3) 0.0478(10) Uani d . 1 1 . .
H H7A 0.7762 1.2301 1.0550 0.072 Uiso calc R 1 1 . .
H H7B 0.7915 1.2251 0.9626 0.072 Uiso calc R 1 1 . .
H H7C 0.7940 1.1351 1.0756 0.072 Uiso calc R 1 1 . .
C C11 0.76605(5) 0.4129(4) 0.7839(3) 0.0323(8) Uani d . 1 1 . .
C C12 0.77622(5) 0.5021(4) 0.7143(3) 0.0366(8) Uani d . 1 1 . .
C C13 0.78373(6) 0.4464(4) 0.6159(3) 0.0454(10) Uani d . 1 1 . .
H H13 0.7906 0.5031 0.5679 0.055 Uiso calc R 1 1 . .
C C14 0.78078(7) 0.3096(4) 0.5921(3) 0.0513(11) Uani d . 1 1 . .
H H14 0.7856 0.2715 0.5259 0.062 Uiso calc R 1 1 . .
C C15 0.77079(6) 0.2225(4) 0.6622(3) 0.0466(10) Uani d . 1 1 . .
H H15 0.7692 0.1272 0.6428 0.056 Uiso calc R 1 1 . .
C C16 0.76329(5) 0.2727(4) 0.7580(3) 0.0376(8) Uani d . 1 1 . .
H H16 0.7565 0.2141 0.8049 0.045 Uiso calc R 1 1 . .
C C21 0.78368(5) 0.8420(4) 0.6408(3) 0.0324(8) Uani d . 1 1 . .
C C22 0.76766(6) 0.8339(4) 0.5730(3) 0.0457(10) Uani d . 1 1 . .
H H22 0.7578 0.7783 0.5962 0.055 Uiso calc R 1 1 . .
C C23 0.76610(7) 0.9068(5) 0.4720(3) 0.0510(11) Uani d . 1 1 . .
H H23 0.7552 0.9026 0.4264 0.061 Uiso calc R 1 1 . .
C C24 0.78071(6) 0.9853(4) 0.4391(3) 0.0421(9) Uani d . 1 1 . .
C C25 0.79677(6) 0.9934(4) 0.5028(3) 0.0468(10) Uani d . 1 1 . .
H H25 0.8067 1.0471 0.4781 0.056 Uiso calc R 1 1 . .
C C26 0.79813(6) 0.9211(4) 0.6041(3) 0.0433(9) Uani d . 1 1 . .
H H26 0.8091 0.9259 0.6491 0.052 Uiso calc R 1 1 . .
Cl Cl1A 0.778617(17) 0.47059(13) 0.19660(11) 0.0656(3) Uani d . 1 1 . .
N N1A 0.88405(5) 0.9286(4) 0.0884(3) 0.0492(9) Uani d . 1 1 . .
H H1A 0.8946(6) 0.957(5) 0.114(3) 0.047(12) Uiso d . 1 1 . .
O O1A 0.86839(4) 1.1049(4) 0.2920(3) 0.0645(9) Uani d . 1 1 . .
O O2A 0.82536(4) 1.2061(3) 0.1614(2) 0.0505(7) Uani d . 1 1 . .
O O3A 0.82890(4) 1.1645(3) 0.3469(2) 0.0483(7) Uani d . 1 1 . .
C C1A 0.86729(5) 0.9484(4) 0.1336(3) 0.0415(9) Uani d . 1 1 . .
C C2A 0.86058(6) 1.0277(4) 0.2248(3) 0.0428(9) Uani d . 1 1 . .
C C3A 0.84014(5) 0.9953(4) 0.2256(3) 0.0379(8) Uani d . 1 1 . .
H H3A 0.8378 0.9358 0.2924 0.045 Uiso calc R 1 1 . .
C C4A 0.83517(5) 0.9113(4) 0.1156(3) 0.0352(8) Uani d . 1 1 . .
H H4A 0.8294 0.9777 0.0600 0.042 Uiso calc R 1 1 . .
C C5A 0.85405(5) 0.8772(4) 0.0754(3) 0.0377(9) Uani d . 1 1 . .
C C6A 0.83038(5) 1.1312(4) 0.2372(3) 0.0378(8) Uani d . 1 1 . .
C C7A 0.82215(8) 1.3052(5) 0.3685(4) 0.0639(13) Uani d . 1 1 . .
H H7A1 0.8216 1.3200 0.4499 0.096 Uiso calc R 1 1 . .
H H7A2 0.8099 1.3161 0.3332 0.096 Uiso calc R 1 1 . .
H H7A3 0.8304 1.3738 0.3367 0.096 Uiso calc R 1 1 . .
C C11A 0.88126(6) 0.8382(5) -0.0012(3) 0.0463(10) Uani d . 1 1 . .
C C12A 0.86248(5) 0.8026(5) -0.0130(3) 0.0432(9) Uani d . 1 1 . .
C C13A 0.85655(7) 0.7111(5) -0.0978(3) 0.0540(11) Uani d . 1 1 . .
H H13A 0.8440 0.6874 -0.1083 0.065 Uiso calc R 1 1 . .
C C14A 0.86950(8) 0.6561(7) -0.1659(4) 0.0752(16) Uani d . 1 1 . .
H H14A 0.8658 0.5903 -0.2221 0.090 Uiso calc R 1 1 . .
C C15A 0.88753(8) 0.6938(7) -0.1549(4) 0.0801(18) Uani d . 1 1 . .
H H15A 0.8958 0.6562 -0.2062 0.096 Uiso calc R 1 1 . .
C C16A 0.89408(7) 0.7832(6) -0.0731(4) 0.0614(13) Uani d . 1 1 . .
H H16A 0.9067 0.8067 -0.0655 0.074 Uiso calc R 1 1 . .
C C21A 0.82174(5) 0.7973(4) 0.1342(3) 0.0350(8) Uani d . 1 1 . .
C C22A 0.80448(5) 0.8318(4) 0.1702(3) 0.0401(9) Uani d . 1 1 . .
H H22A 0.8017 0.9272 0.1817 0.048 Uiso calc R 1 1 . .
C C23A 0.79130(6) 0.7344(4) 0.1897(3) 0.0432(9) Uani d . 1 1 . .
H H23A 0.7797 0.7614 0.2156 0.052 Uiso calc R 1 1 . .
C C24A 0.79531(6) 0.5950(4) 0.1705(3) 0.0437(9) Uani d . 1 1 . .
C C25A 0.81193(6) 0.5553(4) 0.1337(3) 0.0456(10) Uani d . 1 1 . .
H H25A 0.8144 0.4599 0.1198 0.055 Uiso calc R 1 1 . .
C C26A 0.82524(6) 0.6569(4) 0.1169(3) 0.0410(9) Uani d . 1 1 . .
H H26A 0.8369 0.6293 0.0931 0.049 Uiso calc R 1 1 . .
N N1B 0.90201(5) 1.2311(4) 0.3303(3) 0.0537(9) Uani d . 1 1 . .
H H1B 0.8914(8) 1.195(6) 0.302(4) 0.074(16) Uiso d . 1 1 . .
O O1B 0.92143(4) 1.0344(3) 0.1526(3) 0.0659(9) Uani d . 1 1 . .
O O2B 0.95768(6) 1.2788(4) 0.0891(3) 0.0833(12) Uani d . 1 1 . .
O O3B 0.96435(4) 1.0542(3) 0.0887(2) 0.0538(7) Uani d . 1 1 . .
C C1B 0.91969(6) 1.2042(4) 0.3019(4) 0.0518(11) Uani d . 1 1 . .
C C2B 0.92818(6) 1.1128(5) 0.2241(4) 0.0545(11) Uani d . 1 1 . .
C C3B 0.94887(6) 1.1371(4) 0.2446(3) 0.0466(10) Uani d . 1 1 . .
H H3B 0.9545 1.0511 0.2781 0.056 Uiso calc R 1 1 . .
C C4B 0.95127(6) 1.2585(4) 0.3302(3) 0.0434(9) Uani d . 1 1 . .
H H4B 0.9559 1.3417 0.2896 0.052 Uiso calc R 1 1 . .
C C5B 0.93183(5) 1.2862(4) 0.3603(3) 0.0418(9) Uani d . 1 1 . .
C C6B 0.95728(6) 1.1670(5) 0.1333(3) 0.0503(11) Uani d . 1 1 . .
C C7B 0.97263(8) 1.0741(6) -0.0187(4) 0.0711(14) Uani d . 1 1 . .
H H7B1 0.9773 0.9849 -0.0452 0.107 Uiso calc R 1 1 . .
H H7B2 0.9827 1.1409 -0.0099 0.107 Uiso calc R 1 1 . .
H H7B3 0.9635 1.1099 -0.0738 0.107 Uiso calc R 1 1 . .
C C11B 0.90304(6) 1.3354(4) 0.4104(3) 0.0448(10) Uani d . 1 1 . .
C C12B 0.92160(6) 1.3739(5) 0.4304(3) 0.0459(10) Uani d . 1 1 . .
C C13B 0.92558(7) 1.4816(6) 0.5074(3) 0.0587(12) Uani d . 1 1 . .
H H13B 0.9379 1.5094 0.5232 0.070 Uiso calc R 1 1 . .
C C14B 0.91154(7) 1.5464(6) 0.5597(4) 0.0685(14) Uani d . 1 1 . .
H H14B 0.9142 1.6200 0.6112 0.082 Uiso calc R 1 1 . .
C C15B 0.89346(7) 1.5061(6) 0.5385(4) 0.0678(15) Uani d . 1 1 . .
H H15B 0.8841 1.5518 0.5771 0.081 Uiso calc R 1 1 . .
C C16B 0.88889(6) 1.4019(5) 0.4632(3) 0.0537(11) Uani d . 1 1 . .
H H16B 0.8765 1.3762 0.4479 0.064 Uiso calc R 1 1 . .
C C21B 0.96396(5) 1.2310(5) 0.4328(3) 0.0474(10) Uani d . 1 1 . .
C C22B 0.96689(6) 1.0992(6) 0.4764(4) 0.0590(12) Uani d . 1 1 . .
H H22B 0.9616 1.0206 0.4388 0.071 Uiso calc R 1 1 . .
C C23B 0.97765(7) 1.0811(7) 0.5769(4) 0.0764(18) Uani d . 1 1 . .
H H23B 0.9795 0.9905 0.6075 0.092 Uiso calc R 1 1 . .
C C24B 0.98539(7) 1.1926(8) 0.6296(4) 0.082(2) Uani d . 1 1 . .
C C25B 0.98265(7) 1.3242(7) 0.5887(4) 0.0721(16) Uani d . 1 1 . .
H H25B 0.9880 1.4019 0.6270 0.087 Uiso calc R 1 1 . .
C C26B 0.97181(6) 1.3435(6) 0.4886(4) 0.0597(13) Uani d . 1 1 . .
H H26B 0.9699 1.4347 0.4595 0.072 Uiso calc R 1 1 . .
Cl Cl1C 0.82053(2) 0.45513(16) 0.83487(13) 0.0846(4) Uani d . 1 1 . .
N N1C 0.90607(6) -0.0407(5) 0.5280(3) 0.0695(13) Uani d . 1 1 . .
H H1C 0.9147(9) -0.058(7) 0.462(5) 0.11(2) Uiso d . 1 1 . .
O O1C 0.87321(6) -0.2006(5) 0.3944(3) 0.0963(15) Uani d . 1 1 . .
O O2C 0.84869(12) -0.3142(8) 0.5978(6) 0.067(3) Uiso d P 0.501(13) 1 A 1
O O2C' 0.83800(11) -0.2786(7) 0.6282(5) 0.057(3) Uiso d P 0.499(13) 1 A 2
O O3C 0.83186(4) -0.2142(3) 0.4544(2) 0.0550(8) Uani d . 1 1 A .
C C1C 0.88786(7) -0.0633(5) 0.5407(3) 0.0605(13) Uani d . 1 1 . .
C C2C 0.87327(8) -0.1290(6) 0.4795(3) 0.0659(14) Uani d . 1 1 . .
C C3C 0.85587(7) -0.0885(4) 0.5405(3) 0.0510(11) Uani d . 1 1 A .
H H3C 0.8496 -0.0120 0.4968 0.061 Uiso calc R 1 1 . .
C C4C 0.86239(7) -0.0297(5) 0.6573(3) 0.0538(11) Uani d . 1 1 . .
H H4C 0.8618 -0.1062 0.7141 0.065 Uiso calc R 1 1 . .
C C5C 0.88204(7) -0.0008(5) 0.6375(3) 0.0541(11) Uani d . 1 1 . .
C C6C 0.84317(9) -0.2103(5) 0.5433(4) 0.0690(15) Uani d . 1 1 . .
C C7C 0.81948(9) -0.3322(5) 0.4441(4) 0.0735(15) Uani d . 1 1 . .
H H7C1 0.8118 -0.3225 0.3751 0.110 Uiso calc R 1 1 A .
H H7C2 0.8118 -0.3349 0.5095 0.110 Uiso calc R 1 1 . .
H H7C3 0.8266 -0.4185 0.4407 0.110 Uiso calc R 1 1 . .
C C11C 0.91246(7) 0.0403(5) 0.6177(3) 0.0561(12) Uani d . 1 1 . .
C C12C 0.89772(8) 0.0641(5) 0.6892(4) 0.0646(13) Uani d . 1 1 . .
C C13C 0.90121(12) 0.1458(11) 0.7844(7) 0.160(5) Uani d . 1 1 . .
H H13C 0.8916 0.1701 0.8318 0.192 Uiso calc R 1 1 . .
C C14C 0.91889(12) 0.1915(12) 0.8096(9) 0.189(6) Uani d . 1 1 . .
H H14C 0.9216 0.2361 0.8797 0.227 Uiso calc R 1 1 . .
C C15C 0.93262(10) 0.1736(8) 0.7355(7) 0.109(3) Uani d . 1 1 . .
H H15C 0.9442 0.2162 0.7501 0.130 Uiso calc R 1 1 . .
C C16C 0.92958(8) 0.0932(6) 0.6394(4) 0.0670(14) Uani d . 1 1 . .
H H16C 0.9391 0.0754 0.5899 0.080 Uiso calc R 1 1 . .
C C21C 0.85189(7) 0.0921(5) 0.6991(3) 0.0562(12) Uani d . 1 1 . .
C C22C 0.84164(8) 0.0793(6) 0.7934(4) 0.0655(13) Uani d . 1 1 . .
H H22C 0.8409 -0.0083 0.8301 0.079 Uiso calc R 1 1 . .
C C23C 0.83253(8) 0.1926(6) 0.8349(5) 0.0758(16) Uani d . 1 1 . .
H H23C 0.8260 0.1831 0.9020 0.091 Uiso calc R 1 1 . .
C C24C 0.83269(7) 0.3165(6) 0.7818(4) 0.0654(13) Uani d . 1 1 . .
C C25C 0.84252(9) 0.3329(6) 0.6879(5) 0.0797(17) Uani d . 1 1 . .
H H25C 0.8427 0.4203 0.6506 0.096 Uiso calc R 1 1 . .
C C26C 0.85224(9) 0.2212(5) 0.6473(4) 0.0759(16) Uani d . 1 1 . .
H H26C 0.8593 0.2335 0.5828 0.091 Uiso calc R 1 1 . .
Cl Cl1B 0.99885(2) 1.1688(3) 0.75259(12) 0.1279(9) Uani d . 1 1 . .
Cl Cl1D 0.95500(2) -0.26305(14) -0.36464(8) 0.0733(4) Uani d . 1 1 . .
N N1D 0.89851(6) -0.3381(4) 0.2628(3) 0.0513(9) Uani d . 1 1 . .
H H1D 0.8915(6) -0.303(5) 0.322(4) 0.053(12) Uiso d . 1 1 . .
O O1D 0.93180(5) -0.1525(4) 0.3645(2) 0.0656(9) Uani d . 1 1 . .
O O2D 0.96722(15) -0.3306(12) 0.3683(9) 0.084(3) Uiso d P 0.388(6) 1 B 1
O O3D 0.98058(13) -0.2325(10) 0.2264(7) 0.071(3) Uiso d P 0.388(6) 1 B 1
O O2D' 0.96920(8) -0.4203(7) 0.2918(5) 0.0735(18) Uiso d P 0.612(6) 1 B 2
O O3D' 0.97143(8) -0.1960(6) 0.3186(4) 0.0645(17) Uiso d P 0.612(6) 1 B 2
C C1D 0.91638(7) -0.3158(4) 0.2384(3) 0.0475(10) Uani d . 1 1 . .
C C2D 0.93127(6) -0.2334(4) 0.2846(3) 0.0509(11) Uani d . 1 1 . .
C C3D 0.94734(6) -0.2609(5) 0.2076(3) 0.0485(10) Uani d . 1 1 B .
H H3D 0.9496 -0.1750 0.1627 0.058 Uiso calc R 1 1 . .
C C4D 0.94105(7) -0.3806(4) 0.1252(3) 0.0504(11) Uani d . 1 1 . .
H H4D 0.9478 -0.4675 0.1472 0.060 Uiso calc R 1 1 . .
C C5D 0.92141(7) -0.3984(5) 0.1528(3) 0.0551(12) Uani d . 1 1 . .
C C6D 0.96417(7) -0.2959(5) 0.2760(3) 0.0578(12) Uani d . 1 1 . .
C C7D 0.9985(2) -0.2562(18) 0.2820(12) 0.080(4) Uiso d P 0.388(6) 1 B 1
H H7D1 1.0019 -0.1758 0.3293 0.120 Uiso calc PR 0.388(6) 1 B 1
H H7D2 1.0076 -0.2686 0.2248 0.120 Uiso calc PR 0.388(6) 1 B 1
H H7D3 0.9981 -0.3399 0.3289 0.120 Uiso calc PR 0.388(6) 1 B 1
C C7D' 0.98801(13) -0.2213(11) 0.3876(7) 0.073(2) Uiso d P 0.612(6) 1 B 2
H H7D4 0.9965 -0.1437 0.3791 0.109 Uiso calc PR 0.612(6) 1 B 2
H H7D5 0.9937 -0.3079 0.3633 0.109 Uiso calc PR 0.612(6) 1 B 2
H H7D6 0.9849 -0.2295 0.4669 0.109 Uiso calc PR 0.612(6) 1 B 2
C C11D 0.89184(7) -0.4388(5) 0.1911(3) 0.0544(11) Uani d . 1 1 . .
C C12D 0.90581(8) -0.4826(5) 0.1210(3) 0.0598(13) Uani d . 1 1 . .
C C13D 0.90185(12) -0.5863(7) 0.0421(5) 0.114(3) Uani d . 1 1 . .
H H13D 0.9109 -0.6174 -0.0072 0.137 Uiso calc R 1 1 . .
C C14D 0.88484(13) -0.6423(9) 0.0367(6) 0.133(4) Uani d . 1 1 . .
H H14D 0.8822 -0.7139 -0.0167 0.159 Uiso calc R 1 1 . .
C C15D 0.87153(11) -0.5998(6) 0.1050(5) 0.090(2) Uani d . 1 1 . .
H H15D 0.8599 -0.6427 0.0977 0.108 Uiso calc R 1 1 . .
C C16D 0.87430(8) -0.4967(5) 0.1844(4) 0.0606(13) Uani d . 1 1 . .
H H16D 0.8649 -0.4668 0.2316 0.073 Uiso calc R 1 1 . .
C C21D 0.94443(6) -0.3485(4) 0.0008(3) 0.0474(10) Uani d . 1 1 . .
C C22D 0.94143(6) -0.2190(5) -0.0450(3) 0.0461(10) Uani d . 1 1 . .
H H22D 0.9371 -0.1464 0.0013 0.055 Uiso calc R 1 1 . .
C C23D 0.94456(6) -0.1914(5) -0.1575(3) 0.0531(11) Uani d . 1 1 . .
H H23D 0.9427 -0.1006 -0.1876 0.064 Uiso calc R 1 1 . .
C C24D 0.95036(7) -0.2970(5) -0.2238(3) 0.0527(11) Uani d . 1 1 . .
C C25D 0.95285(9) -0.4295(6) -0.1824(4) 0.0731(15) Uani d . 1 1 . .
H H25D 0.9566 -0.5028 -0.2301 0.088 Uiso calc R 1 1 . .
C C26D 0.94986(9) -0.4539(5) -0.0699(4) 0.0727(16) Uani d . 1 1 . .
H H26D 0.9516 -0.5451 -0.0404 0.087 Uiso calc R 1 1 . .
O O1W 0.00055(6) 0.4508(5) -0.0639(3) 0.0315(10) Uiso d P 0.50 1 . .
O O2W 0.00588(6) 0.7119(5) -0.0531(3) 0.0304(10) Uiso d P 0.50 1 . .

loop_
_atom_site_aniso_label
_atom_site_aniso_U_11
_atom_site_aniso_U_22
_atom_site_aniso_U_33
_atom_site_aniso_U_12
_atom_site_aniso_U_13
_atom_site_aniso_U_23
Cl1 0.0888(9) 0.0489(6) 0.0365(4) 0.0117(6) 0.0137(5) 0.0092(4)
N1 0.046(2) 0.0317(17) 0.0286(14) -0.0005(15) 0.0101(13) -0.0016(12)
O1 0.0477(16) 0.0365(14) 0.0332(12) -0.0016(12) 0.0095(11) -0.0039(10)
O2 0.0387(17) 0.0534(18) 0.0505(14) -0.0056(14) 0.0040(11) -0.0097(13)
O3 0.0434(16) 0.0312(14) 0.0426(13) 0.0021(12) -0.0003(11) -0.0090(11)
C1 0.035(2) 0.033(2) 0.0316(16) -0.0006(16) 0.0042(14) -0.0001(13)
C2 0.0305(19) 0.034(2) 0.0327(16) 0.0001(16) 0.0025(14) 0.0006(14)
C3 0.035(2) 0.0295(19) 0.0335(16) 0.0009(16) 0.0024(14) -0.0014(14)
C4 0.039(2) 0.0291(19) 0.0336(16) 0.0007(16) 0.0055(14) -0.0027(14)
C5 0.041(2) 0.032(2) 0.0327(16) -0.0004(17) 0.0048(15) -0.0001(14)
C6 0.042(2) 0.0307(19) 0.0293(15) 0.0055(17) 0.0020(14) 0.0005(14)
C7 0.059(3) 0.035(2) 0.049(2) -0.002(2) -0.0060(19) -0.0093(18)
C11 0.039(2) 0.0271(18) 0.0307(15) 0.0032(16) 0.0038(14) 0.0000(13)
C12 0.050(2) 0.0230(19) 0.0378(17) 0.0015(16) 0.0143(16) -0.0012(14)
C13 0.067(3) 0.027(2) 0.0442(19) 0.0016(19) 0.0274(18) -0.0042(15)
C14 0.075(3) 0.033(2) 0.047(2) -0.001(2) 0.024(2) -0.0046(17)
C15 0.066(3) 0.028(2) 0.047(2) 0.002(2) 0.0136(18) -0.0031(16)
C16 0.046(2) 0.032(2) 0.0352(17) 0.0024(17) 0.0063(15) 0.0027(14)
C21 0.043(2) 0.0248(18) 0.0303(15) 0.0012(16) 0.0098(14) -0.0030(13)
C22 0.060(3) 0.040(2) 0.0371(18) -0.018(2) 0.0013(17) 0.0026(16)
C23 0.070(3) 0.046(2) 0.0356(19) -0.010(2) -0.0047(18) -0.0023(17)
C24 0.060(3) 0.036(2) 0.0309(16) 0.009(2) 0.0106(17) -0.0017(15)
C25 0.056(3) 0.038(2) 0.047(2) 0.004(2) 0.0192(18) 0.0111(17)
C26 0.045(2) 0.041(2) 0.0441(19) 0.0072(19) 0.0083(17) 0.0065(16)
Cl1A 0.0576(7) 0.0454(6) 0.0949(8) -0.0177(6) 0.0138(6) -0.0090(6)
N1A 0.036(2) 0.060(2) 0.0510(19) -0.0020(18) -0.0038(16) -0.0005(16)
O1A 0.0442(18) 0.069(2) 0.080(2) -0.0033(16) -0.0071(15) -0.0297(18)
O2A 0.059(2) 0.0400(17) 0.0518(15) 0.0035(14) -0.0064(13) 0.0019(13)
O3A 0.0615(19) 0.0381(16) 0.0458(14) -0.0012(14) 0.0093(12) -0.0033(12)
C1A 0.034(2) 0.044(2) 0.0460(19) -0.0029(18) -0.0028(16) 0.0022(17)
C2A 0.038(2) 0.040(2) 0.050(2) -0.0031(18) -0.0061(17) -0.0008(17)
C3A 0.040(2) 0.037(2) 0.0371(17) 0.0002(17) 0.0004(15) 0.0006(15)
C4A 0.039(2) 0.0292(19) 0.0377(17) 0.0014(16) 0.0003(15) 0.0004(14)
C5A 0.040(2) 0.037(2) 0.0369(17) -0.0017(17) -0.0002(15) 0.0078(15)
C6A 0.038(2) 0.030(2) 0.045(2) -0.0063(17) 0.0017(16) -0.0008(16)
C7A 0.084(4) 0.039(3) 0.070(3) 0.005(2) 0.014(2) -0.015(2)
C11A 0.045(2) 0.057(3) 0.0372(18) 0.002(2) 0.0023(16) 0.0075(18)
C12A 0.042(2) 0.048(2) 0.0402(19) -0.0013(19) 0.0031(16) 0.0075(17)
C13A 0.054(3) 0.062(3) 0.047(2) 0.001(2) 0.0033(19) -0.007(2)
C14A 0.068(4) 0.099(4) 0.058(3) 0.005(3) 0.001(2) -0.024(3)
C15A 0.070(4) 0.116(5) 0.054(3) 0.015(4) 0.010(2) -0.012(3)
C16A 0.048(3) 0.083(4) 0.053(2) 0.009(3) 0.008(2) -0.001(2)
C21A 0.034(2) 0.035(2) 0.0358(17) 0.0001(16) -0.0018(14) -0.0030(14)
C22A 0.037(2) 0.031(2) 0.052(2) 0.0020(17) -0.0031(17) 0.0002(16)
C23A 0.034(2) 0.041(2) 0.054(2) -0.0016(19) 0.0029(16) -0.0055(18)
C24A 0.041(2) 0.035(2) 0.055(2) -0.0085(18) 0.0025(17) -0.0042(17)
C25A 0.054(3) 0.033(2) 0.050(2) -0.0030(19) 0.0049(18) -0.0059(17)
C26A 0.040(2) 0.034(2) 0.049(2) -0.0003(18) 0.0050(16) -0.0035(16)
N1B 0.037(2) 0.044(2) 0.079(2) 0.0002(18) -0.0107(18) -0.0074(18)
O1B 0.052(2) 0.051(2) 0.093(2) -0.0003(16) -0.0156(17) -0.0278(17)
O2B 0.134(4) 0.046(2) 0.070(2) 0.011(2) -0.001(2) 0.0160(17)
O3B 0.0577(19) 0.0491(18) 0.0542(15) -0.0036(15) -0.0017(13) 0.0005(13)
C1B 0.042(3) 0.038(2) 0.075(3) -0.001(2) -0.013(2) -0.004(2)
C2B 0.050(3) 0.034(2) 0.079(3) -0.001(2) -0.013(2) -0.004(2)
C3B 0.039(2) 0.035(2) 0.065(2) -0.0031(18) -0.0115(18) 0.0059(18)
C4B 0.043(2) 0.039(2) 0.048(2) -0.0029(18) -0.0093(17) 0.0029(16)
C5B 0.039(2) 0.035(2) 0.050(2) -0.0026(18) -0.0106(17) 0.0052(17)
C6B 0.048(3) 0.042(3) 0.060(2) 0.006(2) -0.0159(19) 0.001(2)
C7B 0.080(4) 0.079(4) 0.055(2) -0.016(3) 0.008(2) -0.001(2)
C11B 0.047(3) 0.038(2) 0.048(2) -0.001(2) -0.0060(18) 0.0068(17)
C12B 0.045(2) 0.048(2) 0.044(2) -0.002(2) -0.0055(17) 0.0066(17)
C13B 0.052(3) 0.072(3) 0.052(2) -0.013(3) 0.0006(19) -0.010(2)
C14B 0.057(3) 0.089(4) 0.060(3) -0.009(3) 0.007(2) -0.028(3)
C15B 0.063(3) 0.093(4) 0.048(2) 0.000(3) 0.011(2) -0.010(2)
C16B 0.047(3) 0.065(3) 0.049(2) -0.005(2) 0.0033(19) 0.008(2)
C21B 0.033(2) 0.058(3) 0.051(2) -0.006(2) -0.0053(17) 0.0105(19)
C22B 0.042(3) 0.071(3) 0.063(3) -0.002(2) -0.004(2) 0.020(2)
C23B 0.037(3) 0.113(5) 0.078(3) 0.005(3) -0.004(2) 0.048(3)
C24B 0.034(3) 0.149(7) 0.064(3) -0.017(3) -0.008(2) 0.043(4)
C25B 0.052(3) 0.111(5) 0.052(2) -0.030(3) -0.012(2) 0.005(3)
C26B 0.052(3) 0.073(3) 0.053(2) -0.019(3) -0.012(2) 0.012(2)
Cl1C 0.0721(9) 0.0727(9) 0.1102(10) -0.0061(8) 0.0179(8) -0.0413(8)
N1C 0.068(3) 0.097(3) 0.0435(19) 0.037(3) 0.0005(18) -0.011(2)
O1C 0.094(3) 0.129(4) 0.064(2) 0.057(3) -0.0185(19) -0.049(2)
O3C 0.071(2) 0.0443(18) 0.0503(16) 0.0021(16) 0.0030(14) 0.0047(13)
C1C 0.073(4) 0.066(3) 0.043(2) 0.031(3) 0.005(2) -0.003(2)
C2C 0.081(4) 0.076(4) 0.041(2) 0.033(3) -0.002(2) -0.003(2)
C3C 0.074(3) 0.039(2) 0.041(2) 0.007(2) 0.0023(19) 0.0028(17)
C4C 0.077(3) 0.042(2) 0.044(2) -0.007(2) 0.016(2) -0.0010(18)
C5C 0.074(3) 0.046(3) 0.044(2) 0.000(2) 0.017(2) 0.0008(18)
C6C 0.122(5) 0.041(3) 0.043(2) -0.008(3) -0.008(2) 0.0119(19)
C7C 0.117(5) 0.044(3) 0.060(3) -0.009(3) 0.005(3) -0.003(2)
C11C 0.066(3) 0.054(3) 0.050(2) 0.009(2) 0.017(2) 0.010(2)
C12C 0.082(4) 0.050(3) 0.064(3) -0.010(3) 0.032(2) -0.014(2)
C13C 0.115(6) 0.219(11) 0.152(7) -0.082(7) 0.085(5) -0.138(7)
C14C 0.115(7) 0.232(12) 0.229(10) -0.097(7) 0.093(7) -0.186(10)
C15C 0.078(4) 0.091(5) 0.161(6) -0.033(4) 0.052(4) -0.045(5)
C16C 0.075(4) 0.058(3) 0.070(3) 0.010(3) 0.025(3) 0.020(3)
C21C 0.071(3) 0.048(3) 0.052(2) -0.014(2) 0.022(2) -0.011(2)
C22C 0.088(4) 0.049(3) 0.062(3) -0.013(3) 0.030(2) -0.006(2)
C23C 0.076(4) 0.073(4) 0.081(3) -0.022(3) 0.041(3) -0.010(3)
C24C 0.064(3) 0.059(3) 0.074(3) -0.015(3) 0.019(2) -0.027(3)
C25C 0.118(5) 0.040(3) 0.084(3) -0.004(3) 0.033(3) 0.001(2)
C26C 0.112(5) 0.047(3) 0.072(3) -0.004(3) 0.052(3) -0.001(2)
Cl1B 0.0537(8) 0.260(3) 0.0683(8) -0.0291(12) -0.0207(7) 0.0696(12)
Cl1D 0.1082(11) 0.0733(8) 0.0391(5) -0.0386(8) 0.0109(5) -0.0019(5)
N1D 0.062(3) 0.045(2) 0.0473(18) 0.0042(19) 0.0088(17) -0.0058(16)
O1D 0.068(2) 0.076(2) 0.0528(16) 0.0070(19) 0.0031(15) -0.0278(16)
C1D 0.067(3) 0.035(2) 0.0407(19) 0.008(2) 0.0045(19) -0.0006(16)
C2D 0.064(3) 0.041(2) 0.047(2) 0.011(2) -0.0001(19) -0.0043(18)
C3D 0.067(3) 0.039(2) 0.0401(19) 0.008(2) 0.0057(18) 0.0001(16)
C4D 0.073(3) 0.039(2) 0.041(2) 0.001(2) 0.0145(19) 0.0022(16)
C5D 0.088(4) 0.038(2) 0.040(2) 0.001(2) 0.017(2) 0.0044(17)
C6D 0.076(3) 0.052(3) 0.046(2) 0.010(3) 0.000(2) 0.0003(19)
C11D 0.080(3) 0.043(3) 0.040(2) 0.000(2) 0.005(2) 0.0015(18)
C12D 0.088(4) 0.043(3) 0.049(2) -0.020(2) 0.017(2) -0.0094(19)
C13D 0.163(7) 0.094(5) 0.092(4) -0.074(5) 0.076(4) -0.057(4)
C14D 0.172(8) 0.129(7) 0.102(5) -0.091(6) 0.067(5) -0.071(5)
C15D 0.123(6) 0.072(4) 0.078(4) -0.050(4) 0.017(3) -0.014(3)
C16D 0.081(4) 0.046(3) 0.055(2) -0.012(3) 0.004(2) 0.009(2)
C21D 0.066(3) 0.037(2) 0.041(2) -0.003(2) 0.0143(18) -0.0032(17)
C22D 0.049(3) 0.047(2) 0.0429(19) -0.001(2) 0.0041(17) 0.0008(17)
C23D 0.062(3) 0.056(3) 0.041(2) -0.010(2) -0.0047(18) 0.0068(19)
C24D 0.068(3) 0.050(3) 0.0401(19) -0.022(2) 0.0027(18) -0.0006(18)
C25D 0.115(5) 0.051(3) 0.055(2) -0.004(3) 0.028(3) -0.011(2)
C26D 0.130(5) 0.040(3) 0.050(2) 0.000(3) 0.026(3) 0.002(2)

loop_
_atom_type_symbol
_atom_type_description
_atom_type_scat_dispersion_real
_atom_type_scat_dispersion_imag
_atom_type_scat_source
C C 0.0033 0.0016 'International Tables Vol C Tables 4.2.6.8 and 6.1.1.4'
H H 0.0000 0.0000 'International Tables Vol C Tables 4.2.6.8 and 6.1.1.4'
Cl Cl 0.1484 0.1585 'International Tables Vol C Tables 4.2.6.8 and 6.1.1.4'
N N 0.0061 0.0033 'International Tables Vol C Tables 4.2.6.8 and 6.1.1.4'
O O 0.0106 0.0060 'International Tables Vol C Tables 4.2.6.8 and 6.1.1.4'

loop_
_geom_angle_atom_site_label_1
_geom_angle_atom_site_label_2
_geom_angle_atom_site_label_3
_geom_angle
C1 N1 C11 107.3(3)
C1 N1 H1 119(4)
C11 N1 H1 134(4)
C6 O3 C7 115.5(3)
N1 C1 C5 111.8(3)
N1 C1 C2 136.8(3)
C5 C1 C2 111.4(3)
O1 C2 C1 130.0(3)
O1 C2 C3 125.1(3)
C1 C2 C3 104.8(3)
C6 C3 C2 114.0(3)
C6 C3 C4 114.3(3)
C2 C3 C4 107.1(3)
C6 C3 H3 107.0
C2 C3 H3 107.0
C4 C3 H3 107.0
C5 C4 C21 116.5(3)
C5 C4 C3 100.9(3)
C21 C4 C3 112.2(3)
C5 C4 H4 108.9
C21 C4 H4 108.9
C3 C4 H4 108.9
C1 C5 C12 106.7(3)
C1 C5 C4 113.1(3)
C12 C5 C4 139.9(3)
O2 C6 O3 124.9(3)
O2 C6 C3 124.8(3)
O3 C6 C3 110.3(3)
O3 C7 H7A 109.5
O3 C7 H7B 109.5
H7A C7 H7B 109.5
O3 C7 H7C 109.5
H7A C7 H7C 109.5
H7B C7 H7C 109.5
N1 C11 C16 130.0(3)
N1 C11 C12 108.1(3)
C16 C11 C12 121.8(3)
C5 C12 C13 135.1(3)
C5 C12 C11 106.0(3)
C13 C12 C11 118.8(3)
C14 C13 C12 118.2(4)
C14 C13 H13 120.9
C12 C13 H13 120.9
C13 C14 C15 122.3(4)
C13 C14 H14 118.9
C15 C14 H14 118.9
C16 C15 C14 121.2(4)
C16 C15 H15 119.4
C14 C15 H15 119.4
C15 C16 C11 117.6(3)
C15 C16 H16 121.2
C11 C16 H16 121.2
C26 C21 C22 119.0(3)
C26 C21 C4 119.8(3)
C22 C21 C4 121.1(3)
C23 C22 C21 120.3(4)
C23 C22 H22 119.8
C21 C22 H22 119.8
C24 C23 C22 118.9(4)
C24 C23 H23 120.5
C22 C23 H23 120.5
C25 C24 C23 122.2(3)
C25 C24 Cl1 119.7(3)
C23 C24 Cl1 118.1(3)
C24 C25 C26 118.5(4)
C24 C25 H25 120.8
C26 C25 H25 120.8
C25 C26 C21 121.1(4)
C25 C26 H26 119.4
C21 C26 H26 119.4
C1A N1A C11A 106.4(4)
C1A N1A H1A 129(3)
C11A N1A H1A 125(3)
C6A O3A C7A 115.4(3)
C5A C1A N1A 111.4(4)
C5A C1A C2A 113.2(4)
N1A C1A C2A 135.4(4)
O1A C2A C1A 130.9(4)
O1A C2A C3A 123.7(4)
C1A C2A C3A 105.4(3)
C6A C3A C2A 107.2(3)
C6A C3A C4A 115.5(3)
C2A C3A C4A 107.0(3)
C6A C3A H3A 109.0
C2A C3A H3A 109.0
C4A C3A H3A 109.0
C21A C4A C5A 120.2(3)
C21A C4A C3A 112.7(3)
C5A C4A C3A 101.0(3)
C21A C4A H4A 107.4
C5A C4A H4A 107.4
C3A C4A H4A 107.4
C1A C5A C12A 107.7(4)
C1A C5A C4A 112.0(3)
C12A C5A C4A 139.9(3)
O2A C6A O3A 123.2(4)
O2A C6A C3A 126.0(3)
O3A C6A C3A 110.7(3)
O3A C7A H7A1 109.5
O3A C7A H7A2 109.5
H7A1 C7A H7A2 109.5
O3A C7A H7A3 109.5
H7A1 C7A H7A3 109.5
H7A2 C7A H7A3 109.5
N1A C11A C16A 128.7(4)
N1A C11A C12A 109.8(4)
C16A C11A C12A 121.5(4)
C13A C12A C11A 119.7(4)
C13A C12A C5A 135.6(4)
C11A C12A C5A 104.7(3)
C14A C13A C12A 117.7(5)
C14A C13A H13A 121.2
C12A C13A H13A 121.2
C15A C14A C13A 121.9(5)
C15A C14A H14A 119.1
C13A C14A H14A 119.1
C16A C15A C14A 122.8(5)
C16A C15A H15A 118.6
C14A C15A H15A 118.6
C15A C16A C11A 116.4(5)
C15A C16A H16A 121.8
C11A C16A H16A 121.8
C26A C21A C22A 116.9(4)
C26A C21A C4A 124.2(3)
C22A C21A C4A 118.9(3)
C23A C22A C21A 123.1(4)
C23A C22A H22A 118.5
C21A C22A H22A 118.5
C22A C23A C24A 118.2(4)
C22A C23A H23A 120.9
C24A C23A H23A 120.9
C25A C24A C23A 121.2(4)
C25A C24A Cl1A 120.4(3)
C23A C24A Cl1A 118.3(3)
C24A C25A C26A 119.2(4)
C24A C25A H25A 120.4
C26A C25A H25A 120.4
C21A C26A C25A 121.4(4)
C21A C26A H26A 119.3
C25A C26A H26A 119.3
C1B N1B C11B 106.3(4)
C1B N1B H1B 130(3)
C11B N1B H1B 124(3)
C6B O3B C7B 115.6(4)
C5B C1B N1B 111.7(4)
C5B C1B C2B 113.0(4)
N1B C1B C2B 135.3(4)
O1B C2B C1B 130.4(4)
O1B C2B C3B 124.7(4)
C1B C2B C3B 104.9(4)
C6B C3B C2B 109.0(3)
C6B C3B C4B 113.0(3)
C2B C3B C4B 107.5(4)
C6B C3B H3B 109.1
C2B C3B H3B 109.1
C4B C3B H3B 109.1
C5B C4B C21B 113.1(3)
C5B C4B C3B 101.9(3)
C21B C4B C3B 116.2(3)
C5B C4B H4B 108.4
C21B C4B H4B 108.4
C3B C4B H4B 108.4
C1B C5B C12B 107.0(4)
C1B C5B C4B 112.5(4)
C12B C5B C4B 140.5(4)
O2B C6B O3B 122.8(4)
O2B C6B C3B 125.0(4)
O3B C6B C3B 112.2(4)
O3B C7B H7B1 109.5
O3B C7B H7B2 109.5
H7B1 C7B H7B2 109.5
O3B C7B H7B3 109.5
H7B1 C7B H7B3 109.5
H7B2 C7B H7B3 109.5
N1B C11B C16B 128.6(4)
N1B C11B C12B 109.1(4)
C16B C11B C12B 122.2(4)
C13B C12B C5B 135.9(4)
C13B C12B C11B 118.2(4)
C5B C12B C11B 105.9(4)
C14B C13B C12B 119.3(4)
C14B C13B H13B 120.4
C12B C13B H13B 120.4
C13B C14B C15B 121.2(5)
C13B C14B H14B 119.4
C15B C14B H14B 119.4
C16B C15B C14B 121.6(5)
C16B C15B H15B 119.2
C14B C15B H15B 119.2
C15B C16B C11B 117.5(4)
C15B C16B H16B 121.2
C11B C16B H16B 121.2
C26B C21B C22B 118.9(4)
C26B C21B C4B 118.4(4)
C22B C21B C4B 122.5(4)
C21B C22B C23B 120.1(5)
C21B C22B H22B 120.0
C23B C22B H22B 120.0
C24B C23B C22B 120.1(5)
C24B C23B H23B 119.9
C22B C23B H23B 119.9
C23B C24B C25B 121.0(4)
C23B C24B Cl1B 119.7(5)
C25B C24B Cl1B 119.3(5)
C24B C25B C26B 119.3(5)
C24B C25B H25B 120.3
C26B C25B H25B 120.3
C21B C26B C25B 120.6(5)
C21B C26B H26B 119.7
C25B C26B H26B 119.7
C1C N1C C11C 107.8(4)
C1C N1C H1C 133(4)
C11C N1C H1C 118(4)
C6C O3C C7C 117.4(4)
N1C C1C C5C 111.1(4)
N1C C1C C2C 137.3(4)
C5C C1C C2C 111.6(5)
O1C C2C C1C 130.6(5)
O1C C2C C3C 123.8(5)
C1C C2C C3C 105.6(4)
C6C C3C C2C 109.9(4)
C6C C3C C4C 115.7(3)
C2C C3C C4C 106.3(4)
C6C C3C H3C 108.2
C2C C3C H3C 108.2
C4C C3C H3C 108.2
C5C C4C C21C 114.8(4)
C5C C4C C3C 100.9(3)
C21C C4C C3C 115.9(4)
C5C C4C H4C 108.3
C21C C4C H4C 108.3
C3C C4C H4C 108.3
C1C C5C C12C 106.1(4)
C1C C5C C4C 112.6(4)
C12C C5C C4C 141.1(4)
O2C C6C O2C' 43.8(4)
O2C C6C O3C 125.0(5)
O2C' C6C O3C 114.9(6)
O2C C6C C3C 116.6(5)
O2C' C6C C3C 128.8(5)
O3C C6C C3C 112.2(4)
O3C C7C H7C1 109.5
O3C C7C H7C2 109.5
H7C1 C7C H7C2 109.5
O3C C7C H7C3 109.5
H7C1 C7C H7C3 109.5
H7C2 C7C H7C3 109.5
C16C C11C N1C 129.2(4)
C16C C11C C12C 122.9(5)
N1C C11C C12C 108.0(5)
C13C C12C C11C 117.2(5)
C13C C12C C5C 135.6(5)
C11C C12C C5C 107.0(4)
C12C C13C C14C 119.4(6)
C12C C13C H13C 120.3
C14C C13C H13C 120.3
C15C C14C C13C 121.6(7)
C15C C14C H14C 119.2
C13C C14C H14C 119.2
C16C C15C C14C 119.9(6)
C16C C15C H15C 120.0
C14C C15C H15C 120.0
C11C C16C C15C 118.4(5)
C11C C16C H16C 120.8
C15C C16C H16C 120.8
C22C C21C C26C 117.4(5)
C22C C21C C4C 120.3(4)
C26C C21C C4C 122.3(4)
C23C C22C C21C 120.5(5)
C23C C22C H22C 119.7
C21C C22C H22C 119.7
C24C C23C C22C 121.1(5)
C24C C23C H23C 119.4
C22C C23C H23C 119.4
C23C C24C C25C 120.0(5)
C23C C24C Cl1C 119.6(4)
C25C C24C Cl1C 120.4(5)
C24C C25C C26C 119.6(5)
C24C C25C H25C 120.2
C26C C25C H25C 120.2
C21C C26C C25C 121.3(4)
C21C C26C H26C 119.4
C25C C26C H26C 119.4
C11D N1D C1D 107.4(4)
C11D N1D H1D 121(3)
C1D N1D H1D 131(3)
C7D O3D C6D 118.9(9)
C6D O3D' C7D' 116.7(6)
C5D C1D N1D 111.2(4)
C5D C1D C2D 112.5(4)
N1D C1D C2D 136.2(4)
O1D C2D C1D 130.0(4)
O1D C2D C3D 124.5(4)
C1D C2D C3D 105.5(3)
C6D C3D C2D 110.6(3)
C6D C3D C4D 113.0(4)
C2D C3D C4D 106.4(4)
C6D C3D H3D 108.9
C2D C3D H3D 108.9
C4D C3D H3D 108.9
C5D C4D C21D 115.3(4)
C5D C4D C3D 101.9(3)
C21D C4D C3D 113.4(3)
C5D C4D H4D 108.6
C21D C4D H4D 108.6
C3D C4D H4D 108.6
C1D C5D C12D 106.7(4)
C1D C5D C4D 113.1(4)
C12D C5D C4D 140.0(4)
O2D C6D O3D' 76.5(6)
O2D C6D O2D' 62.9(6)
O3D' C6D O2D' 125.0(5)
O2D C6D C3D 134.8(7)
O3D' C6D C3D 113.1(5)
O2D' C6D C3D 121.7(5)
O2D C6D O3D 111.4(7)
O3D' C6D O3D 59.3(5)
O2D' C6D O3D 102.1(6)
C3D C6D O3D 110.9(5)
O3D C7D H7D1 109.5
O3D C7D H7D2 109.5
H7D1 C7D H7D2 109.5
O3D C7D H7D3 109.5
H7D1 C7D H7D3 109.5
H7D2 C7D H7D3 109.5
O3D' C7D' H7D4 109.5
O3D' C7D' H7D5 109.5
H7D4 C7D' H7D5 109.5
O3D' C7D' H7D6 109.5
H7D4 C7D' H7D6 109.5
H7D5 C7D' H7D6 109.5
N1D C11D C16D 128.4(4)
N1D C11D C12D 109.2(4)
C16D C11D C12D 122.4(4)
C13D C12D C11D 118.4(5)
C13D C12D C5D 136.1(5)
C11D C12D C5D 105.5(4)
C14D C13D C12D 118.7(6)
C14D C13D H13D 120.6
C12D C13D H13D 120.6
C13D C14D C15D 122.4(5)
C13D C14D H14D 118.8
C15D C14D H14D 118.8
C14D C15D C16D 122.4(6)
C14D C15D H15D 118.8
C16D C15D H15D 118.8
C15D C16D C11D 115.7(5)
C15D C16D H16D 122.1
C11D C16D H16D 122.1
C22D C21D C26D 118.0(4)
C22D C21D C4D 122.2(4)
C26D C21D C4D 119.8(4)
C21D C22D C23D 121.6(4)
C21D C22D H22D 119.2
C23D C22D H22D 119.2
C24D C23D C22D 118.8(4)
C24D C23D H23D 120.6
C22D C23D H23D 120.6
C23D C24D C25D 121.5(4)
C23D C24D Cl1D 119.4(4)
C25D C24D Cl1D 119.0(4)
C24D C25D C26D 118.6(4)
C24D C25D H25D 120.7
C26D C25D H25D 120.7
C21D C26D C25D 121.6(5)
C21D C26D H26D 119.2
C25D C26D H26D 119.2

loop_
_geom_bond_atom_site_label_1
_geom_bond_atom_site_label_2
_geom_bond_site_symmetry_2
_geom_bond_distance
Cl1 C24 . 1.754(4)
N1 C1 . 1.347(5)
N1 C11 . 1.384(5)
N1 H1 . 0.76(5)
O1 C2 . 1.223(4)
O2 C6 . 1.205(4)
O3 C6 . 1.337(4)
O3 C7 . 1.468(5)
C1 C5 . 1.365(5)
C1 C2 . 1.443(5)
C2 C3 . 1.546(5)
C3 C6 . 1.513(5)
C3 C4 . 1.546(5)
C3 H3 . 1.0000
C4 C5 . 1.504(5)
C4 C21 . 1.514(5)
C4 H4 . 1.0000
C5 C12 . 1.412(5)
C7 H7A . 0.9800
C7 H7B . 0.9800
C7 H7C . 0.9800
C11 C16 . 1.394(5)
C11 C12 . 1.424(5)
C12 C13 . 1.418(5)
C13 C14 . 1.359(6)
C13 H13 . 0.9500
C14 C15 . 1.408(6)
C14 H14 . 0.9500
C15 C16 . 1.372(5)
C15 H15 . 0.9500
C16 H16 . 0.9500
C21 C26 . 1.389(6)
C21 C22 . 1.398(5)
C22 C23 . 1.389(5)
C22 H22 . 0.9500
C23 C24 . 1.381(6)
C23 H23 . 0.9500
C24 C25 . 1.374(6)
C25 C26 . 1.389(5)
C25 H25 . 0.9500
C26 H26 . 0.9500
Cl1A C24A . 1.748(4)
N1A C1A . 1.375(5)
N1A C11A . 1.382(6)
N1A H1A . 0.86(5)
O1A C2A . 1.215(5)
O2A C6A . 1.197(4)
O3A C6A . 1.350(4)
O3A C7A . 1.467(5)
C1A C5A . 1.353(5)
C1A C2A . 1.429(6)
C2A C3A . 1.531(6)
C3A C6A . 1.498(5)
C3A C4A . 1.565(5)
C3A H3A . 1.0000
C4A C21A . 1.496(5)
C4A C5A . 1.519(6)
C4A H4A . 1.0000
C5A C12A . 1.433(6)
C7A H7A1 . 0.9800
C7A H7A2 . 0.9800
C7A H7A3 . 0.9800
C11A C16A . 1.400(6)
C11A C12A . 1.421(6)
C12A C13A . 1.392(6)
C13A C14A . 1.378(7)
C13A H13A . 0.9500
C14A C15A . 1.372(8)
C14A H14A . 0.9500
C15A C16A . 1.368(8)
C15A H15A . 0.9500
C16A H16A . 0.9500
C21A C26A . 1.390(5)
C21A C22A . 1.393(5)
C22A C23A . 1.372(6)
C22A H22A . 0.9500
C23A C24A . 1.392(6)
C23A H23A . 0.9500
C24A C25A . 1.366(6)
C25A C26A . 1.401(6)
C25A H25A . 0.9500
C26A H26A . 0.9500
N1B C1B . 1.378(6)
N1B C11B . 1.381(6)
N1B H1B . 0.90(6)
O1B C2B . 1.223(5)
O2B C6B . 1.197(5)
O3B C6B . 1.322(5)
O3B C7B . 1.448(5)
C1B C5B . 1.357(6)
C1B C2B . 1.435(7)
C2B C3B . 1.544(6)
C3B C6B . 1.509(6)
C3B C4B . 1.552(6)
C3B H3B . 1.0000
C4B C5B . 1.509(6)
C4B C21B . 1.525(5)
C4B H4B . 1.0000
C5B C12B . 1.420(6)
C7B H7B1 . 0.9800
C7B H7B2 . 0.9800
C7B H7B3 . 0.9800
C11B C16B . 1.391(6)
C11B C12B . 1.421(6)
C12B C13B . 1.403(6)
C13B C14B . 1.374(7)
C13B H13B . 0.9500
C14B C15B . 1.394(7)
C14B H14B . 0.9500
C15B C16B . 1.375(7)
C15B H15B . 0.9500
C16B H16B . 0.9500
C21B C26B . 1.380(7)
C21B C22B . 1.381(7)
C22B C23B . 1.413(6)
C22B H22B . 0.9500
C23B C24B . 1.353(9)
C23B H23B . 0.9500
C24B C25B . 1.367(9)
C24B Cl1B . 1.742(5)
C25B C26B . 1.413(6)
C25B H25B . 0.9500
C26B H26B . 0.9500
Cl1C C24C . 1.736(5)
N1C C1C . 1.368(7)
N1C C11C . 1.384(6)
N1C H1C . 1.04(7)
O1C C2C . 1.222(5)
O2C C6C . 1.248(8)
O2C' C6C . 1.275(8)
O3C C6C . 1.315(5)
O3C C7C . 1.453(6)
C1C C5C . 1.380(6)
C1C C2C . 1.415(8)
C2C C3C . 1.543(7)
C3C C6C . 1.497(7)
C3C C4C . 1.554(6)
C3C H3C . 1.0000
C4C C5C . 1.496(7)
C4C C21C . 1.496(7)
C4C H4C . 1.0000
C5C C12C . 1.424(7)
C7C H7C1 . 0.9800
C7C H7C2 . 0.9800
C7C H7C3 . 0.9800
C11C C16C . 1.368(7)
C11C C12C . 1.421(7)
C12C C13C . 1.391(8)
C13C C14C . 1.390(11)
C13C H13C . 0.9500
C14C C15C . 1.376(9)
C14C H14C . 0.9500
C15C C16C . 1.388(8)
C15C H15C . 0.9500
C16C H16C . 0.9500
C21C C22C . 1.381(6)
C21C C26C . 1.385(7)
C22C C23C . 1.379(8)
C22C H22C . 0.9500
C23C C24C . 1.347(8)
C23C H23C . 0.9500
C24C C25C . 1.362(7)
C25C C26C . 1.386(8)
C25C H25C . 0.9500
C26C H26C . 0.9500
Cl1D C24D . 1.751(4)
N1D C11D . 1.366(6)
N1D C1D . 1.372(6)
N1D H1D . 0.95(5)
O1D C2D . 1.227(5)
O2D C6D . 1.158(11)
O3D C7D . 1.465(17)
O3D C6D . 1.492(11)
O2D' C6D . 1.262(8)
O3D' C6D . 1.199(7)
O3D' C7D' . 1.457(10)
C1D C5D . 1.352(6)
C1D C2D . 1.438(6)
C2D C3D . 1.544(6)
C3D C6D . 1.487(6)
C3D C4D . 1.567(6)
C3D H3D . 1.0000
C4D C5D . 1.500(7)
C4D C21D . 1.540(5)
C4D H4D . 1.0000
C5D C12D . 1.438(7)
C7D H7D1 . 0.9800
C7D H7D2 . 0.9800
C7D H7D3 . 0.9800
C7D' H7D4 . 0.9800
C7D' H7D5 . 0.9800
C7D' H7D6 . 0.9800
C11D C16D . 1.400(7)
C11D C12D . 1.411(7)
C12D C13D . 1.391(7)
C13D C14D . 1.358(10)
C13D H13D . 0.9500
C14D C15D . 1.359(10)
C14D H14D . 0.9500
C15D C16D . 1.376(7)
C15D H15D . 0.9500
C16D H16D . 0.9500
C21D C22D . 1.372(6)
C21D C26D . 1.384(6)
C22D C23D . 1.390(5)
C22D H22D . 0.9500
C23D C24D . 1.363(7)
C23D H23D . 0.9500
C24D C25D . 1.374(7)
C25D C26D . 1.383(6)
C25D H25D . 0.9500
C26D H26D . 0.9500
O1W O1W 2 1.522(8)
O2W O2W 2 1.557(9)

loop_
_geom_hbond_atom_site_label_D
_geom_hbond_atom_site_label_H
_geom_hbond_atom_site_label_A
_geom_hbond_site_symmetry_A
_geom_hbond_distance_DH
_geom_hbond_distance_HA
_geom_hbond_distance_DA
_geom_hbond_angle_DHA
N1 H1 O1 4_647 0.76(5) 2.24(5) 2.827(4) 134(5)
N1A H1A O1B . 0.86(5) 2.13(5) 2.992(5) 172(4)
N1B H1B O1A . 0.90(6) 1.90(6) 2.767(5) 161(5)
N1C H1C O1D . 1.04(7) 1.97(7) 2.966(5) 160(6)
N1D H1D O1C . 0.95(5) 1.89(5) 2.806(5) 159(4)

loop_
_geom_torsion_atom_site_label_1
_geom_torsion_atom_site_label_2
_geom_torsion_atom_site_label_3
_geom_torsion_atom_site_label_4
_geom_torsion
C11 N1 C1 C5 -1.2(4)
C11 N1 C1 C2 179.8(4)
N1 C1 C2 O1 1.3(7)
C5 C1 C2 O1 -177.6(4)
N1 C1 C2 C3 -175.7(4)
C5 C1 C2 C3 5.3(4)
O1 C2 C3 C6 41.6(5)
C1 C2 C3 C6 -141.1(3)
O1 C2 C3 C4 169.1(3)
C1 C2 C3 C4 -13.7(4)
C6 C3 C4 C5 143.2(3)
C2 C3 C4 C5 15.9(3)
C6 C3 C4 C21 -92.0(4)
C2 C3 C4 C21 140.7(3)
N1 C1 C5 C12 1.6(4)
C2 C1 C5 C12 -179.2(3)
N1 C1 C5 C4 -173.6(3)
C2 C1 C5 C4 5.6(4)
C21 C4 C5 C1 -135.4(3)
C3 C4 C5 C1 -13.6(4)
C21 C4 C5 C12 51.8(6)
C3 C4 C5 C12 173.5(5)
C7 O3 C6 O2 5.9(5)
C7 O3 C6 C3 -173.6(3)
C2 C3 C6 O2 109.5(4)
C4 C3 C6 O2 -14.2(5)
C2 C3 C6 O3 -71.1(4)
C4 C3 C6 O3 165.3(3)
C1 N1 C11 C16 -179.5(4)
C1 N1 C11 C12 0.4(4)
C1 C5 C12 C13 179.4(4)
C4 C5 C12 C13 -7.5(8)
C1 C5 C12 C11 -1.2(4)
C4 C5 C12 C11 171.9(4)
N1 C11 C12 C5 0.5(4)
C16 C11 C12 C5 -179.6(3)
N1 C11 C12 C13 -180.0(3)
C16 C11 C12 C13 0.0(6)
C5 C12 C13 C14 179.8(4)
C11 C12 C13 C14 0.3(6)
C12 C13 C14 C15 -0.7(7)
C13 C14 C15 C16 0.9(7)
C14 C15 C16 C11 -0.5(6)
N1 C11 C16 C15 -180.0(4)
C12 C11 C16 C15 0.1(6)
C5 C4 C21 C26 -144.1(3)
C3 C4 C21 C26 100.3(4)
C5 C4 C21 C22 40.4(5)
C3 C4 C21 C22 -75.2(4)
C26 C21 C22 C23 -1.6(6)
C4 C21 C22 C23 174.0(4)
C21 C22 C23 C24 1.0(6)
C22 C23 C24 C25 0.3(6)
C22 C23 C24 Cl1 -175.7(3)
C23 C24 C25 C26 -0.8(6)
Cl1 C24 C25 C26 175.0(3)
C24 C25 C26 C21 0.2(6)
C22 C21 C26 C25 1.0(6)
C4 C21 C26 C25 -174.6(4)
C11A N1A C1A C5A -1.3(5)
C11A N1A C1A C2A -179.6(4)
C5A C1A C2A O1A -178.3(4)
N1A C1A C2A O1A 0.1(8)
C5A C1A C2A C3A 2.7(5)
N1A C1A C2A C3A -179.0(4)
O1A C2A C3A C6A 47.0(5)
C1A C2A C3A C6A -133.8(3)
O1A C2A C3A C4A 171.5(4)
C1A C2A C3A C4A -9.3(4)
C6A C3A C4A C21A -99.5(4)
C2A C3A C4A C21A 141.2(3)
C6A C3A C4A C5A 130.9(3)
C2A C3A C4A C5A 11.7(4)
N1A C1A C5A C12A 1.2(5)
C2A C1A C5A C12A 180.0(3)
N1A C1A C5A C4A -173.3(3)
C2A C1A C5A C4A 5.5(5)
C21A C4A C5A C1A -135.3(3)
C3A C4A C5A C1A -10.7(4)
C21A C4A C5A C12A 52.9(6)
C3A C4A C5A C12A 177.5(5)
C7A O3A C6A O2A -5.2(6)
C7A O3A C6A C3A 170.9(4)
C2A C3A C6A O2A 87.8(4)
C4A C3A C6A O2A -31.4(5)
C2A C3A C6A O3A -88.2(4)
C4A C3A C6A O3A 152.6(3)
C1A N1A C11A C16A -178.5(4)
C1A N1A C11A C12A 0.8(5)
N1A C11A C12A C13A -179.4(4)
C16A C11A C12A C13A -0.1(6)
N1A C11A C12A C5A -0.1(4)
C16A C11A C12A C5A 179.3(4)
C1A C5A C12A C13A 178.5(5)
C4A C5A C12A C13A -9.4(8)
C1A C5A C12A C11A -0.7(4)
C4A C5A C12A C11A 171.4(4)
C11A C12A C13A C14A 1.4(7)
C5A C12A C13A C14A -177.7(5)
C12A C13A C14A C15A -2.8(8)
C13A C14A C15A C16A 2.9(10)
C14A C15A C16A C11A -1.4(9)
N1A C11A C16A C15A 179.2(5)
C12A C11A C16A C15A 0.0(7)
C5A C4A C21A C26A -0.1(5)
C3A C4A C21A C26A -118.9(4)
C5A C4A C21A C22A -179.5(3)
C3A C4A C21A C22A 61.7(4)
C26A C21A C22A C23A 0.8(5)
C4A C21A C22A C23A -179.8(3)
C21A C22A C23A C24A -1.2(6)
C22A C23A C24A C25A 0.3(6)
C22A C23A C24A Cl1A 179.4(3)
C23A C24A C25A C26A 1.0(6)
Cl1A C24A C25A C26A -178.0(3)
C22A C21A C26A C25A 0.7(5)
C4A C21A C26A C25A -178.7(3)
C24A C25A C26A C21A -1.5(5)
C11B N1B C1B C5B 0.1(5)
C11B N1B C1B C2B -178.2(5)
C5B C1B C2B O1B -173.4(5)
N1B C1B C2B O1B 5.0(9)
C5B C1B C2B C3B 4.3(5)
N1B C1B C2B C3B -177.4(5)
O1B C2B C3B C6B 49.4(6)
C1B C2B C3B C6B -128.4(4)
O1B C2B C3B C4B 172.2(4)
C1B C2B C3B C4B -5.6(5)
C6B C3B C4B C5B 125.2(3)
C2B C3B C4B C5B 4.8(4)
C6B C3B C4B C21B -111.4(4)
C2B C3B C4B C21B 128.2(4)
N1B C1B C5B C12B -0.8(5)
C2B C1B C5B C12B 177.9(4)
N1B C1B C5B C4B -179.9(3)
C2B C1B C5B C4B -1.1(5)
C21B C4B C5B C1B -128.0(4)
C3B C4B C5B C1B -2.5(4)
C21B C4B C5B C12B 53.4(7)
C3B C4B C5B C12B 178.9(5)
C7B O3B C6B O2B -0.4(6)
C7B O3B C6B C3B 179.7(3)
C2B C3B C6B O2B 84.2(5)
C4B C3B C6B O2B -35.2(6)
C2B C3B C6B O3B -95.9(4)
C4B C3B C6B O3B 144.7(3)
C1B N1B C11B C16B 177.9(4)
C1B N1B C11B C12B 0.6(5)
C1B C5B C12B C13B -178.2(5)
C4B C5B C12B C13B 0.5(9)
C1B C5B C12B C11B 1.2(4)
C4B C5B C12B C11B 179.8(5)
N1B C11B C12B C13B 178.4(4)
C16B C11B C12B C13B 0.9(6)
N1B C11B C12B C5B -1.1(4)
C16B C11B C12B C5B -178.6(4)
C5B C12B C13B C14B 178.7(5)
C11B C12B C13B C14B -0.5(7)
C12B C13B C14B C15B 0.7(8)
C13B C14B C15B C16B -1.2(8)
C14B C15B C16B C11B 1.4(7)
N1B C11B C16B C15B -178.3(4)
C12B C11B C16B C15B -1.3(6)
C5B C4B C21B C26B -85.8(5)
C3B C4B C21B C26B 156.9(4)
C5B C4B C21B C22B 89.6(5)
C3B C4B C21B C22B -27.7(6)
C26B C21B C22B C23B 0.4(7)
C4B C21B C22B C23B -175.0(4)
C21B C22B C23B C24B -1.1(8)
C22B C23B C24B C25B 1.5(8)
C22B C23B C24B Cl1B -179.3(4)
C23B C24B C25B C26B -1.1(8)
Cl1B C24B C25B C26B 179.7(4)
C22B C21B C26B C25B 0.0(7)
C4B C21B C26B C25B 175.6(4)
C24B C25B C26B C21B 0.3(8)
C11C N1C C1C C5C -0.8(6)
C11C N1C C1C C2C 176.3(6)
N1C C1C C2C O1C 7.5(11)
C5C C1C C2C O1C -175.4(6)
N1C C1C C2C C3C -170.6(6)
C5C C1C C2C C3C 6.5(5)
O1C C2C C3C C6C 40.8(6)
C1C C2C C3C C6C -140.9(4)
O1C C2C C3C C4C 166.7(5)
C1C C2C C3C C4C -15.1(5)
C6C C3C C4C C5C 139.3(4)
C2C C3C C4C C5C 17.0(5)
C6C C3C C4C C21C -96.0(5)
C2C C3C C4C C21C 141.7(4)
N1C C1C C5C C12C -0.6(6)
C2C C1C C5C C12C -178.5(4)
N1C C1C C5C C4C -176.9(4)
C2C C1C C5C C4C 5.2(6)
C21C C4C C5C C1C -139.4(4)
C3C C4C C5C C1C -14.0(5)
C21C C4C C5C C12C 46.2(8)
C3C C4C C5C C12C 171.5(6)
C7C O3C C6C O2C 25.6(9)
C7C O3C C6C O2C' -24.2(7)
C7C O3C C6C C3C 176.6(4)
C2C C3C C6C O2C 64.1(7)
C4C C3C C6C O2C -56.3(7)
C2C C3C C6C O2C' 114.8(7)
C4C C3C C6C O2C' -5.6(9)
C2C C3C C6C O3C -89.6(5)
C4C C3C C6C O3C 150.0(4)
C1C N1C C11C C16C -177.6(5)
C1C N1C C11C C12C 1.9(5)
C16C C11C C12C C13C 0.4(9)
N1C C11C C12C C13C -179.1(7)
C16C C11C C12C C5C 177.3(5)
N1C C11C C12C C5C -2.3(6)
C1C C5C C12C C13C 177.7(9)
C4C C5C C12C C13C -7.6(14)
C1C C5C C12C C11C 1.7(5)
C4C C5C C12C C11C 176.3(6)
C11C C12C C13C C14C -4.6(15)
C5C C12C C13C C14C 179.7(9)
C12C C13C C14C C15C 9(2)
C13C C14C C15C C16C -8.2(19)
N1C C11C C16C C15C 179.4(6)
C12C C11C C16C C15C 0.0(8)
C14C C15C C16C C11C 3.8(12)
C5C C4C C21C C22C -129.1(5)
C3C C4C C21C C22C 113.8(5)
C5C C4C C21C C26C 49.7(7)
C3C C4C C21C C26C -67.4(7)
C26C C21C C22C C23C -1.5(8)
C4C C21C C22C C23C 177.4(5)
C21C C22C C23C C24C 3.1(9)
C22C C23C C24C C25C -2.5(9)
C22C C23C C24C Cl1C 178.3(4)
C23C C24C C25C C26C 0.3(9)
Cl1C C24C C25C C26C 179.5(5)
C22C C21C C26C C25C -0.7(9)
C4C C21C C26C C25C -179.5(5)
C24C C25C C26C C21C 1.3(10)
C11D N1D C1D C5D 0.4(5)
C11D N1D C1D C2D -175.2(5)
C5D C1D C2D O1D -176.8(5)
N1D C1D C2D O1D -1.2(8)
C5D C1D C2D C3D 5.9(5)
N1D C1D C2D C3D -178.5(5)
O1D C2D C3D C6D 51.8(6)
C1D C2D C3D C6D -130.7(4)
O1D C2D C3D C4D 174.9(4)
C1D C2D C3D C4D -7.6(4)
C6D C3D C4D C5D 128.1(4)
C2D C3D C4D C5D 6.5(4)
C6D C3D C4D C21D -107.3(4)
C2D C3D C4D C21D 131.1(4)
N1D C1D C5D C12D -1.4(5)
C2D C1D C5D C12D 175.4(4)
N1D C1D C5D C4D -178.4(3)
C2D C1D C5D C4D -1.6(5)
C21D C4D C5D C1D -126.6(4)
C3D C4D C5D C1D -3.3(5)
C21D C4D C5D C12D 57.9(7)
C3D C4D C5D C12D -178.8(5)
C7D' O3D' C6D O2D 46.5(8)
C7D' O3D' C6D O2D' 4.3(10)
C7D' O3D' C6D C3D 179.7(5)
C7D' O3D' C6D O3D -78.9(7)
C2D C3D C6D O2D 16.4(11)
C4D C3D C6D O2D -102.8(10)
C2D C3D C6D O3D' -77.4(6)
C4D C3D C6D O3D' 163.4(4)
C2D C3D C6D O2D' 98.2(6)
C4D C3D C6D O2D' -21.0(7)
C2D C3D C6D O3D -141.8(5)
C4D C3D C6D O3D 99.0(6)
C7D O3D C6D O2D 16.7(13)
C7D O3D C6D O3D' 75.1(10)
C7D O3D C6D O2D' -48.6(11)
C7D O3D C6D C3D -179.7(9)
C1D N1D C11D C16D 179.7(4)
C1D N1D C11D C12D 0.8(5)
N1D C11D C12D C13D 179.4(5)
C16D C11D C12D C13D 0.5(8)
N1D C11D C12D C5D -1.6(5)
C16D C11D C12D C5D 179.5(4)
C1D C5D C12D C13D -179.5(7)
C4D C5D C12D C13D -3.8(11)
C1D C5D C12D C11D 1.8(5)
C4D C5D C12D C11D 177.5(5)
C11D C12D C13D C14D -0.9(11)
C5D C12D C13D C14D -179.5(7)
C12D C13D C14D C15D 0.6(14)
C13D C14D C15D C16D 0.1(14)
C14D C15D C16D C11D -0.5(10)
N1D C11D C16D C15D -178.5(5)
C12D C11D C16D C15D 0.2(7)
C5D C4D C21D C22D 76.6(5)
C3D C4D C21D C22D -40.4(6)
C5D C4D C21D C26D -100.3(6)
C3D C4D C21D C26D 142.7(5)
C26D C21D C22D C23D -3.1(7)
C4D C21D C22D C23D 179.9(4)
C21D C22D C23D C24D 1.5(7)
C22D C23D C24D C25D 1.1(7)
C22D C23D C24D Cl1D -178.2(3)
C23D C24D C25D C26D -1.9(8)
Cl1D C24D C25D C26D 177.4(4)
C22D C21D C26D C25D 2.3(8)
C4D C21D C26D C25D 179.3(5)
C24D C25D C26D C21D 0.1(9)
